data_4302122
loop_
_publ_author_name
'Shalabh Gupta'
'E. Alejandro Le\'on-Escamilla'
'Fei Wang'
'Gordon J. Miller'
'John D. Corbett'

_publ_section_title
;
R5Pn3-type Phases of the Heavier Trivalent Rare-Earth-Metal Pnictides (Pn =
Sb, Bi): New Phase Transitions for Er5Sb3 and Tm5Sb3
;
_journal_name_full 'Inorganic Chemistry'
_journal_page_first 4362
_journal_page_last 4371
_journal_paper_doi 10.1021/ic802464u
_journal_volume 48
_journal_year 2009
_chemical_formula_sum 'Sb3 Tm5'
_chemical_formula_weight 1209.90
_chemical_name_systematic
; 
 ? 
;
_space_group_IT_number 62
_symmetry_cell_setting orthorhombic
_symmetry_space_group_name_Hall '-P 2ac 2n'
_symmetry_space_group_name_H-M 'P n m a'
_atom_sites_solution_hydrogens none
_atom_sites_solution_primary direct
_atom_sites_solution_secondary difmap
_audit_creation_method SHELXL-97
_cell_angle_alpha 90.00
_cell_angle_beta 90.00
_cell_angle_gamma 90.00
_cell_formula_units_Z 4
_cell_length_a 11.6034(5)
_cell_length_b 9.1077(4)
_cell_length_c 7.9841(4)
_cell_measurement_temperature 273(2)
_cell_measurement_theta_max 28.27
_cell_measurement_theta_min 3.10
_cell_volume 843.76(7)
_computing_structure_refinement 'SHELXL-97 (Sheldrick, 1997)'
_computing_structure_solution 'SHELXS-97 (Sheldrick, 1990)'
_diffrn_ambient_temperature 273(2)
_diffrn_measured_fraction_theta_full 0.976
_diffrn_measured_fraction_theta_max 0.976
_diffrn_radiation_monochromator graphite
_diffrn_radiation_source 'fine-focus sealed tube'
_diffrn_radiation_type MoK\a
_diffrn_radiation_wavelength 0.71073
_diffrn_reflns_av_R_equivalents 0.0366
_diffrn_reflns_av_sigmaI/netI 0.0207
_diffrn_reflns_limit_h_max 15
_diffrn_reflns_limit_h_min -15
_diffrn_reflns_limit_k_max 12
_diffrn_reflns_limit_k_min -11
_diffrn_reflns_limit_l_max 10
_diffrn_reflns_limit_l_min -10
_diffrn_reflns_number 9209
_diffrn_reflns_theta_full 28.27
_diffrn_reflns_theta_max 28.27
_diffrn_reflns_theta_min 3.10
_exptl_absorpt_coefficient_mu 61.325
_exptl_absorpt_correction_type empirical
_exptl_crystal_colour Black
_exptl_crystal_density_diffrn 9.524
_exptl_crystal_density_method 'not measured'
_exptl_crystal_description Irregular
_exptl_crystal_F_000 1992
_exptl_crystal_size_max 0.10
_exptl_crystal_size_mid 0.05
_exptl_crystal_size_min 0.04
_refine_diff_density_max 2.543
_refine_diff_density_min -4.259
_refine_diff_density_rms 1.167
_refine_ls_extinction_method none
_refine_ls_goodness_of_fit_ref 1.385
_refine_ls_hydrogen_treatment none
_refine_ls_matrix_type full
_refine_ls_number_parameters 43
_refine_ls_number_reflns 1086
_refine_ls_number_restraints 0
_refine_ls_restrained_S_all 1.385
_refine_ls_R_factor_all 0.0252
_refine_ls_R_factor_gt 0.0241
_refine_ls_shift/su_max 0.000
_refine_ls_shift/su_mean 0.000
_refine_ls_structure_factor_coef Fsqd
_refine_ls_weighting_details 'calc w=1/[\s^2^(Fo^2^)+(0.0290P)^2^+0.5750P] where P=(Fo^2^+2Fc^2^)/3'
_refine_ls_weighting_scheme calc
_refine_ls_wR_factor_gt 0.0609
_refine_ls_wR_factor_ref 0.0612
_reflns_number_gt 1059
_reflns_number_total 1086
_reflns_threshold_expression >2sigma(I)
_cod_data_source_file ic802464u_si_002_2.cif
_cod_data_source_block tm5sb3
_cod_depositor_comments
;
The following automatic conversions were performed:
'_symmetry_cell_setting' value 'Orthorhombic' changed to 'orthorhombic'
according to '/home/saulius/struct/CIF-dictionaries/cif_core.dic'
dictionary named 'cif_core.dic' version 2.4.1 from 2010-06-29.

Automatic conversion script
Id: cif_fix_enum 1527 2010-12-29 10:47:43Z saulius 
;
_cod_database_code 4302122

loop_
_symmetry_equiv_pos_as_xyz
'x, y, z'
'-x+1/2, -y, z+1/2'
'-x, y+1/2, -z'
'x+1/2, -y+1/2, -z+1/2'
'-x, -y, -z'
'x-1/2, y, -z-1/2'
'x, -y-1/2, z'
'-x-1/2, y-1/2, z-1/2'

loop_
_atom_site_label
_atom_site_type_symbol
_atom_site_fract_x
_atom_site_fract_y
_atom_site_fract_z
_atom_site_U_iso_or_equiv
_atom_site_adp_type
_atom_site_occupancy
_atom_site_symmetry_multiplicity
_atom_site_calc_flag
_atom_site_refinement_flags
_atom_site_disorder_assembly
_atom_site_disorder_group
Tm1 Tm 0.06635(3) 0.05841(4) 0.19083(4) 0.00744(12) Uani 1 1 d . . .
Tm2 Tm -0.00473(4) -0.2500 0.47492(6) 0.00649(14) Uani 1 2 d S . .
Tm3 Tm 0.22841(5) 0.2500 -0.17521(7) 0.00889(14) Uani 1 2 d S . .
Tm4 Tm 0.29137(4) 0.2500 0.34348(7) 0.00850(14) Uani 1 2 d S . .
Sb1 Sb 0.32549(5) 0.00927(6) 0.06389(7) 0.00731(15) Uani 1 1 d . . .
Sb2 Sb 0.02345(6) -0.2500 0.09596(10) 0.00738(18) Uani 1 2 d S . .

loop_
_atom_site_aniso_label
_atom_site_aniso_U_11
_atom_site_aniso_U_22
_atom_site_aniso_U_33
_atom_site_aniso_U_23
_atom_site_aniso_U_13
_atom_site_aniso_U_12
Tm1 0.0081(2) 0.0071(2) 0.0072(2) -0.00076(13) -0.00088(13) 0.00000(13)
Tm2 0.0059(3) 0.0079(3) 0.0057(3) 0.000 0.00041(18) 0.000
Tm3 0.0070(3) 0.0107(3) 0.0089(3) 0.000 -0.00189(19) 0.000
Tm4 0.0062(3) 0.0109(3) 0.0084(3) 0.000 -0.00125(18) 0.000
Sb1 0.0067(3) 0.0069(3) 0.0084(3) 0.00023(19) 0.0014(2) 0.00045(19)
Sb2 0.0079(4) 0.0073(4) 0.0069(4) 0.000 0.0014(3) 0.000

loop_
_atom_type_symbol
_atom_type_description
_atom_type_scat_dispersion_real
_atom_type_scat_dispersion_imag
_atom_type_scat_source
Sb Sb -0.5866 1.5461 'International Tables Vol C Tables 4.2.6.8 and 6.1.1.4'
Tm Tm -0.3139 5.2483 'International Tables Vol C Tables 4.2.6.8 and 6.1.1.4'

loop_
_geom_bond_atom_site_label_1
_geom_bond_atom_site_label_2
_geom_bond_distance
_geom_bond_site_symmetry_2
_geom_bond_publ_flag
Tm1 Sb2 2.9515(4) . ?
Tm1 Sb2 3.0616(7) 5 ?
Tm1 Sb1 3.2045(7) . ?
Tm1 Tm2 3.2678(6) 5_556 ?
Tm1 Sb1 3.2904(7) 2 ?
Tm1 Tm4 3.3687(6) . ?
Tm1 Sb2 3.4418(7) 6_556 ?
Tm1 Tm1 3.4900(8) 7_565 ?
Tm1 Tm1 3.5760(7) 5 ?
Tm1 Tm4 3.6470(6) 6_556 ?
Tm1 Tm2 3.7034(5) . ?
Tm1 Tm3 3.8348(5) 2 ?
Tm3 Sb2 2.9901(9) 5 ?
Tm3 Sb1 3.1177(7) 7_565 ?
Tm3 Sb1 3.1177(7) . ?
Tm3 Sb1 3.2104(6) 2_554 ?
Tm3 Sb1 3.2104(6) 8_665 ?
Tm3 Sb1 3.4101(9) 2_554 ?
Tm3 Tm2 3.4230(7) 2_554 ?
Tm3 Tm2 3.5302(7) 5 ?
Tm3 Tm1 3.8348(5) 8_665 ?
Tm3 Tm1 3.8348(5) 2_554 ?
Tm3 Tm1 3.8887(6) 7_565 ?
Tm4 Sb2 2.9463(9) 2 ?
Tm4 Sb1 3.1538(7) 7_565 ?
Tm4 Sb1 3.1538(7) . ?
Tm4 Sb1 3.2422(7) 8_666 ?
Tm4 Sb1 3.2422(7) 2 ?
Tm4 Tm1 3.3687(6) 7_565 ?
Tm4 Tm2 3.6284(7) 5_556 ?
Tm4 Tm1 3.6470(6) 4 ?
Tm4 Tm1 3.6470(6) 6_656 ?
Tm4 Tm2 3.8454(7) 2_554 ?
Tm4 Tm3 3.9117(8) 1_556 ?
Tm2 Sb2 3.0433(9) . ?
Tm2 Sb1 3.0909(6) 4_445 ?
Tm2 Sb1 3.0909(6) 6_556 ?
Tm2 Sb1 3.1042(6) 2 ?
Tm2 Sb1 3.1042(6) 8_656 ?
Tm2 Tm1 3.2678(6) 5_556 ?
Tm2 Tm1 3.2678(6) 3_546 ?
Tm2 Tm3 3.4230(7) 2 ?
Tm2 Tm3 3.5302(7) 5 ?
Tm2 Tm4 3.6283(7) 5_556 ?
Tm2 Tm1 3.7033(5) 7 ?
Sb2 Tm4 2.9463(9) 2_554 ?
Sb2 Tm1 2.9515(4) 7 ?
Sb2 Tm3 2.9901(9) 5 ?
Sb2 Tm1 3.0616(7) 3_545 ?
Sb2 Tm1 3.0616(7) 5 ?
Sb2 Tm3 3.4101(9) 2 ?
Sb1 Tm2 3.0908(6) 6_656 ?
Sb1 Tm2 3.1043(6) 2_554 ?
Sb1 Tm3 3.2104(6) 2 ?
Sb1 Tm4 3.2422(7) 2_554 ?
Sb1 Tm1 3.2904(7) 2_554 ?
Sb1 Tm1 3.4418(7) 6_656 ?
